data_4105160
loop_
_publ_author_name
'S. Corey Valdez'
'James L. Leighton'

_publ_section_title
;
 Tandem Asymmetric Aza-Darzens/Ring-Opening Reactions: Dual Functionality
 from the Silane Lewis Acid
;
_journal_name_full 'Journal of the American Chemical Society'
_journal_page_first 14638
_journal_page_last 14639
_journal_paper_doi 10.1021/ja9066354
_journal_volume 131
_journal_year 2009
_chemical_absolute_configuration unk
_chemical_formula_sum 'C18 H18 N2 O3'
_chemical_formula_weight 310.34
_chemical_name_systematic
;
 ?
;
_space_group_IT_number 19
_symmetry_cell_setting orthorhombic
_symmetry_space_group_name_Hall 'P 2ac 2ab'
_symmetry_space_group_name_H-M 'P 21 21 21'
_atom_sites_solution_hydrogens geom
_atom_sites_solution_primary direct
_atom_sites_solution_secondary difmap
_audit_creation_method SHELXL-97
_cell_angle_alpha 90.00
_cell_angle_beta 90.00
_cell_angle_gamma 90.00
_cell_formula_units_Z 4
_cell_length_a 5.7656(4)
_cell_length_b 8.9612(6)
_cell_length_c 29.955(2)
_cell_measurement_reflns_used 9983
_cell_measurement_temperature 125(2)
_cell_measurement_theta_max 30.55
_cell_measurement_theta_min 2.37
_cell_volume 1547.68(18)
_computing_cell_refinement 'Bruker SMART'
_computing_data_collection 'Bruker SMART'
_computing_data_reduction 'Bruker SAINT'
_computing_molecular_graphics 'Bruker SHELXTL'
_computing_publication_material 'Bruker SHELXTL'
_computing_structure_refinement 'SHELXL-97 (Sheldrick, 1997)'
_computing_structure_solution 'SHELXS-97 (Sheldrick, 1990)'
_diffrn_ambient_temperature 125(2)
_diffrn_measured_fraction_theta_full 0.999
_diffrn_measured_fraction_theta_max 0.999
_diffrn_measurement_device_type 'CCD area detector'
_diffrn_measurement_method 'phi and omega scans'
_diffrn_radiation_monochromator graphite
_diffrn_radiation_source 'fine-focus sealed tube'
_diffrn_radiation_type MoK\a
_diffrn_radiation_wavelength 0.71073
_diffrn_reflns_av_R_equivalents 0.0289
_diffrn_reflns_av_sigmaI/netI 0.0220
_diffrn_reflns_limit_h_max 8
_diffrn_reflns_limit_h_min -8
_diffrn_reflns_limit_k_max 12
_diffrn_reflns_limit_k_min -12
_diffrn_reflns_limit_l_max 42
_diffrn_reflns_limit_l_min -42
_diffrn_reflns_number 24939
_diffrn_reflns_theta_full 30.58
_diffrn_reflns_theta_max 30.58
_diffrn_reflns_theta_min 2.37
_exptl_absorpt_coefficient_mu 0.092
_exptl_absorpt_correction_T_max 0.9909
_exptl_absorpt_correction_T_min 0.9686
_exptl_absorpt_correction_type empirical
_exptl_absorpt_process_details sadabs
_exptl_crystal_colour COLORLESS
_exptl_crystal_density_diffrn 1.332
_exptl_crystal_description BLOCK
_exptl_crystal_F_000 656
_exptl_crystal_size_max 0.35
_exptl_crystal_size_mid 0.15
_exptl_crystal_size_min 0.10
_refine_diff_density_max 0.326
_refine_diff_density_min -0.156
_refine_diff_density_rms 0.042
_refine_ls_abs_structure_details 'Flack H D (1983), Acta Cryst. A39, 876-881'
_refine_ls_abs_structure_Flack 0.1(7)
_refine_ls_extinction_method none
_refine_ls_goodness_of_fit_ref 1.032
_refine_ls_hydrogen_treatment mixed
_refine_ls_matrix_type full
_refine_ls_number_parameters 213
_refine_ls_number_reflns 4756
_refine_ls_number_restraints 0
_refine_ls_restrained_S_all 1.032
_refine_ls_R_factor_all 0.0389
_refine_ls_R_factor_gt 0.0355
_refine_ls_shift/su_max 0.003
_refine_ls_shift/su_mean 0.000
_refine_ls_structure_factor_coef Fsqd
_refine_ls_weighting_details 'calc w=1/[\s^2^(Fo^2^)+(0.0800P)^2^+0.0000P] where P=(Fo^2^+2Fc^2^)/3'
_refine_ls_weighting_scheme calc
_refine_ls_wR_factor_gt 0.1006
_refine_ls_wR_factor_ref 0.1039
_reflns_number_gt 4425
_reflns_number_total 4756
_reflns_threshold_expression >2sigma(I)
_cod_data_source_file ja9066354_si_002.cif
_cod_data_source_block ky87s10
_cod_database_code 4105160

loop_
_symmetry_equiv_pos_as_xyz
'x, y, z'
'-x+1/2, -y, z+1/2'
'-x, y+1/2, -z+1/2'
'x+1/2, -y+1/2, -z'

loop_
_atom_site_label
_atom_site_type_symbol
_atom_site_fract_x
_atom_site_fract_y
_atom_site_fract_z
_atom_site_U_iso_or_equiv
_atom_site_adp_type
_atom_site_occupancy
_atom_site_symmetry_multiplicity
_atom_site_calc_flag
_atom_site_refinement_flags
O1 O 0.96777(12) 1.79872(8) 1.85673(2) 0.01745(15) Uani 1 1 d .
O2 O 1.17661(14) 1.69304(10) 1.96966(3) 0.02393(17) Uani 1 1 d .
O3 O 0.82747(14) 1.59451(8) 1.95387(3) 0.02106(16) Uani 1 1 d .
N1 N 0.64441(15) 1.85053(11) 1.92290(3) 0.01766(17) Uani 1 1 d .
H1 H 0.564(3) 1.8086(18) 1.9451(5) 0.021(3) Uiso 1 1 d .
N2 N 0.58519(15) 1.77130(10) 1.88398(3) 0.01780(17) Uani 1 1 d .
C1 C 0.74139(16) 1.75383(11) 1.85412(3) 0.01569(18) Uani 1 1 d .
C2 C 1.03159(17) 1.89336(11) 1.89378(3) 0.01524(17) Uani 1 1 d .
H2 H 1.1981 1.8729 1.9008 0.018 Uiso 1 1 calc R
C3 C 0.88917(17) 1.84922(11) 1.93489(3) 0.01612(18) Uani 1 1 d .
H3 H 0.9128 1.9288 1.9578 0.019 Uiso 1 1 calc R
C4 C 0.98280(18) 1.70409(11) 1.95443(3) 0.01712(18) Uani 1 1 d .
C5 C 0.8951(2) 1.45635(12) 1.97555(4) 0.0247(2) Uani 1 1 d .
H5A H 0.9228 1.4734 2.0078 0.030 Uiso 1 1 calc R
H5B H 1.0391 1.4167 1.9620 0.030 Uiso 1 1 calc R
C6 C 0.6982(2) 1.34849(15) 1.96898(5) 0.0335(3) Uani 1 1 d .
H6A H 0.7360 1.2534 1.9834 0.050 Uiso 1 1 calc R
H6B H 0.6735 1.3322 1.9370 0.050 Uiso 1 1 calc R
H6C H 0.5567 1.3896 1.9823 0.050 Uiso 1 1 calc R
C11 C 0.68908(17) 1.67383(11) 1.81229(3) 0.01600(18) Uani 1 1 d .
C12 C 0.85097(19) 1.66864(13) 1.77776(3) 0.0215(2) Uani 1 1 d .
H12A H 0.9928 1.7219 1.7804 0.026 Uiso 1 1 calc R
C13 C 0.8052(2) 1.58555(15) 1.73947(4) 0.0277(2) Uani 1 1 d .
H13A H 0.9158 1.5824 1.7160 0.033 Uiso 1 1 calc R
C14 C 0.5978(2) 1.50699(14) 1.73554(4) 0.0281(2) Uani 1 1 d .
H14A H 0.5683 1.4484 1.7097 0.034 Uiso 1 1 calc R
C15 C 0.4343(2) 1.51469(14) 1.76955(4) 0.0272(2) Uani 1 1 d .
H15A H 0.2914 1.4628 1.7667 0.033 Uiso 1 1 calc R
C16 C 0.47879(19) 1.59770(13) 1.80769(4) 0.0223(2) Uani 1 1 d .
H16A H 0.3660 1.6028 1.8308 0.027 Uiso 1 1 calc R
C21 C 1.01279(17) 2.05655(11) 1.88131(3) 0.01665(18) Uani 1 1 d .
C22 C 0.81911(19) 2.11418(13) 1.85919(4) 0.0214(2) Uani 1 1 d .
H22A H 0.6911 2.0512 1.8526 0.026 Uiso 1 1 calc R
C23 C 0.8136(2) 2.26416(14) 1.84681(4) 0.0270(2) Uani 1 1 d .
H23A H 0.6827 2.3028 1.8314 0.032 Uiso 1 1 calc R
C24 C 0.9986(2) 2.35701(13) 1.85695(4) 0.0287(2) Uani 1 1 d .
H24A H 0.9937 2.4593 1.8487 0.034 Uiso 1 1 calc R
C25 C 1.1907(2) 2.30086(14) 1.87913(4) 0.0279(2) Uani 1 1 d .
H25A H 1.3171 2.3647 1.8862 0.033 Uiso 1 1 calc R
C26 C 1.19823(19) 2.15009(13) 1.89109(4) 0.0218(2) Uani 1 1 d .
H26A H 1.3307 2.1114 1.9060 0.026 Uiso 1 1 calc R

loop_
_atom_site_aniso_label
_atom_site_aniso_U_11
_atom_site_aniso_U_22
_atom_site_aniso_U_33
_atom_site_aniso_U_23
_atom_site_aniso_U_13
_atom_site_aniso_U_12
O1 0.0130(3) 0.0228(3) 0.0165(3) -0.0042(3) 0.0011(2) -0.0009(3)
O2 0.0203(4) 0.0280(4) 0.0235(4) 0.0065(3) -0.0063(3) 0.0001(3)
O3 0.0217(3) 0.0181(3) 0.0234(4) 0.0029(3) -0.0040(3) 0.0000(3)
N1 0.0147(4) 0.0243(4) 0.0141(3) 0.0005(3) 0.0020(3) 0.0035(3)
N2 0.0149(4) 0.0221(4) 0.0164(4) 0.0018(3) -0.0005(3) 0.0024(3)
C1 0.0129(4) 0.0181(4) 0.0161(4) 0.0014(3) -0.0009(3) 0.0014(3)
C2 0.0135(4) 0.0172(4) 0.0150(4) -0.0006(3) -0.0015(3) 0.0015(3)
C3 0.0159(4) 0.0185(4) 0.0139(4) 0.0007(3) -0.0007(3) 0.0022(3)
C4 0.0191(4) 0.0196(4) 0.0127(4) 0.0012(3) -0.0002(3) 0.0018(4)
C5 0.0313(6) 0.0188(5) 0.0240(5) 0.0061(4) -0.0039(4) 0.0007(4)
C6 0.0367(7) 0.0255(6) 0.0383(7) 0.0063(5) -0.0013(5) -0.0074(5)
C11 0.0165(4) 0.0170(4) 0.0145(4) 0.0017(3) -0.0023(3) 0.0024(3)
C12 0.0206(5) 0.0272(5) 0.0167(4) -0.0019(4) 0.0004(4) -0.0022(4)
C13 0.0316(6) 0.0343(6) 0.0173(4) -0.0048(4) -0.0003(4) -0.0006(5)
C14 0.0341(6) 0.0271(5) 0.0230(5) -0.0048(4) -0.0097(4) 0.0005(5)
C15 0.0243(6) 0.0253(5) 0.0321(6) -0.0027(4) -0.0085(4) -0.0030(4)
C16 0.0191(5) 0.0237(5) 0.0242(5) -0.0003(4) -0.0021(4) -0.0008(4)
C21 0.0161(4) 0.0191(4) 0.0148(4) 0.0014(3) 0.0010(3) 0.0029(4)
C22 0.0175(4) 0.0247(5) 0.0219(4) 0.0032(4) -0.0018(4) 0.0045(4)
C23 0.0253(5) 0.0274(5) 0.0282(5) 0.0083(4) -0.0003(4) 0.0083(4)
C24 0.0296(6) 0.0215(5) 0.0349(6) 0.0092(4) 0.0055(5) 0.0057(5)
C25 0.0246(5) 0.0221(5) 0.0370(6) 0.0056(5) 0.0011(5) -0.0020(4)
C26 0.0185(5) 0.0217(5) 0.0252(5) 0.0032(4) -0.0008(4) 0.0003(4)

loop_
_atom_type_symbol
_atom_type_description
_atom_type_scat_dispersion_real
_atom_type_scat_dispersion_imag
_atom_type_scat_source
C C 0.0033 0.0016 'International Tables Vol C Tables 4.2.6.8 and 6.1.1.4'
H H 0.0000 0.0000 'International Tables Vol C Tables 4.2.6.8 and 6.1.1.4'
N N 0.0061 0.0033 'International Tables Vol C Tables 4.2.6.8 and 6.1.1.4'
O O 0.0106 0.0060 'International Tables Vol C Tables 4.2.6.8 and 6.1.1.4'

loop_
_geom_angle_atom_site_label_1
_geom_angle_atom_site_label_2
_geom_angle_atom_site_label_3
_geom_angle
C1 O1 C2 117.36(8)
C4 O3 C5 116.33(8)
H1 N1 N2 106.1(10)
H1 N1 C3 108.4(10)
N2 N1 C3 115.81(8)
C1 N2 N1 118.06(9)
N2 C1 O1 126.58(9)
N2 C1 C11 120.64(9)
O1 C1 C11 112.74(8)
O1 C2 C21 111.06(8)
O1 C2 C3 109.24(8)
C21 C2 C3 114.18(8)
N1 C3 C4 116.40(9)
N1 C3 C2 108.62(8)
C4 C3 C2 109.82(8)
O2 C4 O3 124.48(9)
O2 C4 C3 122.75(10)
O3 C4 C3 112.75(8)
O3 C5 C6 106.66(10)
C12 C11 C16 119.42(9)
C12 C11 C1 120.65(9)
C16 C11 C1 119.89(9)
C13 C12 C11 120.15(10)
C12 C13 C14 120.16(11)
C15 C14 C13 119.70(11)
C16 C15 C14 120.33(11)
C15 C16 C11 120.21(10)
C26 C21 C22 119.45(10)
C26 C21 C2 118.41(9)
C22 C21 C2 122.11(10)
C23 C22 C21 120.03(11)
C24 C23 C22 120.17(11)
C25 C24 C23 120.13(11)
C24 C25 C26 119.88(12)
C21 C26 C25 120.33(10)

loop_
_geom_bond_atom_site_label_1
_geom_bond_atom_site_label_2
_geom_bond_distance
O1 C1 1.3680(12)
O1 C2 1.4445(11)
O2 C4 1.2110(13)
O3 C4 1.3292(13)
O3 C5 1.4515(13)
N1 H1 0.892(16)
N1 N2 1.4072(12)
N1 C3 1.4562(13)
N2 C1 1.2789(13)
C1 C11 1.4747(14)
C2 C21 1.5132(14)
C2 C3 1.5319(14)
C3 C4 1.5250(14)
C5 C6 1.5041(17)
C11 C12 1.3941(14)
C11 C16 1.3980(15)
C12 C13 1.3926(15)
C13 C14 1.3926(18)
C14 C15 1.3897(19)
C15 C16 1.3873(16)
C21 C26 1.3898(15)
C21 C22 1.3974(14)
C22 C23 1.3945(16)
C23 C24 1.3866(19)
C24 C25 1.3861(18)
C25 C26 1.3984(16)
